data_4028946
loop_
_publ_author_name
'Bentabed-Ababsa, Ghenia'
'Derdour, Aicha'
'Roisnel, Thierry'
'S\'aez, Jose A.'
'P\'erez, Patricia'
'Chamorro, Eduardo'
'Domingo, Luis R.'
'Mongin, Florence'

_publ_section_title
;
 A Combined Experimental and Theoretical Study of the Polar [3 + 2]
 Cycloaddition of Electrophilically Activated Carbonyl Ylides with
 Aldehydes and Imines
;
_journal_issue 5
_journal_name_full 'The Journal of Organic Chemistry'
_journal_page_first 2120
_journal_page_last 2133
_journal_paper_doi 10.1021/jo8027104
_journal_volume 74
_journal_year 2009
_chemical_compound_source 'synthesis as described'
_chemical_formula_moiety 'C25 H18 Cl1 N3 O3'
_chemical_formula_sum 'C25 H18 Cl N3 O3'
_chemical_formula_weight 443.87
_chemical_name_systematic
;
 ?
;
_space_group_IT_number 14
_symmetry_cell_setting monoclinic
_symmetry_Int_Tables_number 14
_symmetry_space_group_name_Hall '-P 2yab'
_symmetry_space_group_name_H-M 'P 1 21/a 1'
_atom_sites_solution_hydrogens geom
_atom_sites_solution_primary direct
_atom_sites_solution_secondary difmap
_cell_angle_alpha 90
_cell_angle_beta 105.610(6)
_cell_angle_gamma 90
_cell_formula_units_Z 4
_cell_length_a 13.6352(16)
_cell_length_b 7.6099(8)
_cell_length_c 21.144(2)
_cell_measurement_reflns_used 4756
_cell_measurement_temperature 100(2)
_cell_measurement_theta_max 27.34
_cell_measurement_theta_min 2.86
_cell_measurement_wavelength 0.71073
_cell_volume 2113.0(4)
_computing_cell_refinement 'Bruker SMART, 2006'
_computing_data_collection 'Bruker SMART, 2006'
_computing_data_reduction 'Bruker SAINT, 2006'
_computing_molecular_graphics 'Ortep-3 for Windows (Farrugia, 1997)'
_computing_publication_material 'WinGX publication routines (Farrugia, 1999)'
_computing_structure_refinement 'SHELXL-97 (Sheldrick, 1997)'
_computing_structure_solution 'SIR97 (Altomare et al., 1999)'
_diffrn_ambient_temperature 100(2)
_diffrn_detector 'CCD plate'
_diffrn_measured_fraction_theta_full 0.992
_diffrn_measured_fraction_theta_max 0.992
_diffrn_measurement_device_type 'APEXII, Bruker-AXS'
_diffrn_measurement_method 'CCD rotation images, thin slices'
_diffrn_radiation_monochromator graphite
_diffrn_radiation_probe x-ray
_diffrn_radiation_type MoK\a
_diffrn_radiation_wavelength 0.71073
_diffrn_reflns_av_R_equivalents 0.0437
_diffrn_reflns_av_unetI/netI 0.056
_diffrn_reflns_limit_h_max 13
_diffrn_reflns_limit_h_min -17
_diffrn_reflns_limit_k_max 9
_diffrn_reflns_limit_k_min -8
_diffrn_reflns_limit_l_max 27
_diffrn_reflns_limit_l_min -27
_diffrn_reflns_number 14188
_diffrn_reflns_theta_full 27.48
_diffrn_reflns_theta_max 27.48
_diffrn_reflns_theta_min 2.99
_exptl_absorpt_coefficient_mu 0.214
_exptl_absorpt_correction_T_max 0.977
_exptl_absorpt_correction_T_min 0.869
_exptl_absorpt_correction_type multi-scan
_exptl_absorpt_process_details
;
  [Sheldrick, G.M. (2002). SADABS Bruker AXS Inc., Madison, Wisconsin, USA]
;
_exptl_crystal_colour colourless
_exptl_crystal_density_diffrn 1.395
_exptl_crystal_density_method 'not measured'
_exptl_crystal_description prism
_exptl_crystal_F_000 920
_exptl_crystal_size_max 0.6
_exptl_crystal_size_mid 0.48
_exptl_crystal_size_min 0.11
_refine_diff_density_max 0.462
_refine_diff_density_min -0.309
_refine_diff_density_rms 0.081
_refine_ls_extinction_method none
_refine_ls_goodness_of_fit_ref 1.193
_refine_ls_hydrogen_treatment constr
_refine_ls_matrix_type full
_refine_ls_number_parameters 289
_refine_ls_number_reflns 4809
_refine_ls_number_restraints 0
_refine_ls_restrained_S_all 1.193
_refine_ls_R_factor_all 0.0956
_refine_ls_R_factor_gt 0.0777
_refine_ls_shift/su_max 0.002
_refine_ls_shift/su_mean 0
_refine_ls_structure_factor_coef Fsqd
_refine_ls_weighting_details 'calc w=1/[\s^2^(Fo^2^)+(0.0516P)^2^+3.6067P] where P=(Fo^2^+2Fc^2^)/3'
_refine_ls_weighting_scheme calc
_refine_ls_wR_factor_gt 0.1578
_refine_ls_wR_factor_ref 0.1652
_reflns_number_gt 4030
_reflns_number_total 4809
_reflns_threshold_expression >2sigma(I)
_cod_data_source_file jo8027104sup1.cif
_cod_data_source_block 39a
_cod_original_sg_symbol_H-M 'P 21/a'
_cod_database_code 4028946

loop_
_symmetry_equiv_pos_as_xyz
'x, y, z'
'-x+1/2, y+1/2, -z'
'-x, -y, -z'
'x-1/2, -y-1/2, z'

loop_
_atom_site_label
_atom_site_type_symbol
_atom_site_fract_x
_atom_site_fract_y
_atom_site_fract_z
_atom_site_U_iso_or_equiv
_atom_site_adp_type
_atom_site_occupancy
_atom_site_calc_flag
_atom_site_refinement_flags
Cl1 Cl 0.23327(6) 0.57145(12) 0.04572(4) 0.0287(2) Uani 1 d .
O2 O 0.05457(14) 0.1735(3) 0.52853(9) 0.0138(4) Uani 1 d .
O3 O -0.05529(15) 0.8239(3) 0.24035(10) 0.0153(4) Uani 1 d .
O1 O 0.16149(15) 0.2333(3) 0.46218(10) 0.0168(5) Uani 1 d .
C24 C -0.1278(2) 0.9105(4) 0.32456(13) 0.0130(6) Uani 1 d .
N1 N -0.06533(17) 0.5230(3) 0.24870(11) 0.0117(5) Uani 1 d .
N2 N -0.1870(2) 1.0068(4) 0.33440(12) 0.0195(6) Uani 1 d .
N3 N 0.1303(2) 0.8246(4) 0.38046(14) 0.0241(6) Uani 1 d .
C5 C -0.0254(2) 0.6679(4) 0.09407(14) 0.0173(6) Uani 1 d .
H5 H -0.0939 0.6965 0.0722 0.021 Uiso 1 calc R
C18 C 0.0377(2) 0.4091(4) 0.37978(14) 0.0129(6) Uani 1 d .
H18 H 0.0819 0.4304 0.3527 0.015 Uiso 1 calc R
C19 C 0.1483(2) 0.1216(4) 0.51406(15) 0.0159(6) Uani 1 d .
H19A H 0.2064 0.1351 0.5535 0.019 Uiso 1 calc R
H19B H 0.1444 -0.0029 0.5001 0.019 Uiso 1 calc R
C22 C 0.06725(19) 0.3085(4) 0.43534(13) 0.0110(5) Uani 1 d .
C21 C -0.1257(2) 0.4444(4) 0.40469(13) 0.0121(6) Uani 1 d .
H21 H -0.1924 0.4924 0.3936 0.014 Uiso 1 calc R
C11 C -0.2264(2) 0.3644(4) 0.18943(14) 0.0138(6) Uani 1 d .
C1 C -0.0746(2) 0.6642(4) 0.20097(14) 0.0141(6) Uani 1 d .
H1 H -0.1451 0.6666 0.1708 0.017 Uiso 1 calc R
C2 C -0.0999(2) 0.5920(4) 0.30382(13) 0.0110(5) Uani 1 d .
H2 H -0.176 0.5957 0.2913 0.013 Uiso 1 calc R
C8 C 0.1758(2) 0.5825(4) 0.15887(15) 0.0174(6) Uani 1 d .
H8 H 0.2442 0.5526 0.1805 0.021 Uiso 1 calc R
C20 C -0.0937(2) 0.3396(4) 0.46101(13) 0.0117(6) Uani 1 d .
H20 H -0.1375 0.3155 0.4881 0.014 Uiso 1 calc R
C3 C -0.0573(2) 0.7832(4) 0.30597(13) 0.0120(6) Uani 1 d .
C7 C 0.1448(2) 0.6048(4) 0.09106(15) 0.0175(6) Uani 1 d .
C10 C -0.1127(2) 0.3554(4) 0.22060(14) 0.0140(6) Uani 1 d .
H10A H -0.0994 0.266 0.2559 0.017 Uiso 1 calc R
H10B H -0.0792 0.3153 0.187 0.017 Uiso 1 calc R
C25 C 0.0479(2) 0.8053(4) 0.34964(15) 0.0163(6) Uani 1 d .
C23 C 0.0033(2) 0.2733(4) 0.47535(13) 0.0103(5) Uani 1 d .
C13 C -0.3987(2) 0.3784(4) 0.19952(19) 0.0268(8) Uani 1 d .
H13 H -0.4446 0.3772 0.2262 0.032 Uiso 1 calc R
C16 C -0.2644(2) 0.3859(4) 0.12150(16) 0.0217(7) Uani 1 d .
H16 H -0.2187 0.3897 0.0947 0.026 Uiso 1 calc R
C6 C 0.0453(2) 0.6488(4) 0.05797(14) 0.0178(6) Uani 1 d .
H6 H 0.0261 0.6654 0.0117 0.021 Uiso 1 calc R
C4 C 0.0030(2) 0.6457(4) 0.16169(13) 0.0124(6) Uani 1 d .
C17 C -0.0621(2) 0.4801(4) 0.36453(13) 0.0108(5) Uani 1 d .
C12 C -0.2950(2) 0.3584(4) 0.22805(16) 0.0187(6) Uani 1 d .
H12 H -0.2705 0.3406 0.2741 0.022 Uiso 1 calc R
C9 C 0.1044(2) 0.6050(4) 0.19415(14) 0.0147(6) Uani 1 d .
H9 H 0.1243 0.5928 0.2406 0.018 Uiso 1 calc R
C15 C -0.3680(3) 0.4018(5) 0.09306(18) 0.0312(8) Uani 1 d .
H15 H -0.3931 0.4139 0.0468 0.037 Uiso 1 calc R
C14 C -0.4354(3) 0.4002(5) 0.1320(2) 0.0329(9) Uani 1 d .
H14 H -0.5063 0.4139 0.1125 0.04 Uiso 1 calc R

loop_
_atom_site_aniso_label
_atom_site_aniso_U_11
_atom_site_aniso_U_22
_atom_site_aniso_U_33
_atom_site_aniso_U_23
_atom_site_aniso_U_13
_atom_site_aniso_U_12
Cl1 0.0277(4) 0.0401(5) 0.0242(4) -0.0070(4) 0.0171(3) -0.0090(4)
O2 0.0123(10) 0.0140(11) 0.0143(10) 0.0038(8) 0.0019(8) 0.0005(8)
O3 0.0225(11) 0.0091(10) 0.0152(10) 0.0005(8) 0.0065(8) -0.0018(8)
O1 0.0123(10) 0.0191(11) 0.0193(11) 0.0105(9) 0.0048(8) 0.0045(8)
C24 0.0152(13) 0.0103(14) 0.0103(13) 0.0020(11) -0.0020(10) -0.0017(11)
N1 0.0123(11) 0.0093(12) 0.0136(12) 0.0012(9) 0.0035(9) 0.0000(9)
N2 0.0238(14) 0.0161(13) 0.0170(13) 0.0006(11) 0.0025(10) 0.0039(11)
N3 0.0177(14) 0.0220(15) 0.0297(15) 0.0007(12) 0.0012(11) -0.0043(11)
C5 0.0194(15) 0.0146(15) 0.0158(15) -0.0001(12) 0.0010(11) 0.0006(12)
C18 0.0106(13) 0.0146(15) 0.0140(14) 0.0010(11) 0.0042(10) -0.0007(11)
C19 0.0147(14) 0.0146(15) 0.0186(15) 0.0053(12) 0.0048(11) 0.0039(11)
C22 0.0069(12) 0.0105(14) 0.0141(14) -0.0008(11) 0.0005(10) -0.0003(10)
C21 0.0110(13) 0.0095(14) 0.0153(14) -0.0021(11) 0.0028(10) 0.0009(10)
C11 0.0165(14) 0.0051(13) 0.0194(15) -0.0025(11) 0.0041(11) -0.0013(10)
C1 0.0142(13) 0.0120(14) 0.0157(14) -0.0001(12) 0.0031(11) -0.0009(11)
C2 0.0093(12) 0.0099(14) 0.0122(13) 0.0012(11) -0.0001(10) -0.0002(10)
C8 0.0147(14) 0.0166(16) 0.0210(16) 0.0000(12) 0.0049(12) -0.0031(11)
C20 0.0115(13) 0.0116(14) 0.0120(13) -0.0037(11) 0.0032(10) -0.0036(10)
C3 0.0140(13) 0.0089(14) 0.0124(13) 0.0024(11) 0.0023(10) -0.0011(10)
C7 0.0189(15) 0.0187(16) 0.0186(15) -0.0052(12) 0.0118(12) -0.0064(12)
C10 0.0169(14) 0.0088(14) 0.0159(14) 0.0000(11) 0.0037(11) -0.0001(11)
C25 0.0182(15) 0.0116(15) 0.0192(15) 0.0007(12) 0.0052(12) -0.0023(11)
C23 0.0135(13) 0.0071(13) 0.0088(13) -0.0009(10) 0.0005(10) -0.0050(10)
C13 0.0186(16) 0.0178(17) 0.047(2) -0.0116(16) 0.0136(15) -0.0067(13)
C16 0.0239(16) 0.0188(17) 0.0210(16) -0.0012(13) 0.0038(13) -0.0075(13)
C6 0.0261(16) 0.0161(16) 0.0108(14) 0.0004(12) 0.0040(12) -0.0021(12)
C4 0.0155(14) 0.0086(13) 0.0126(14) 0.0008(11) 0.0029(11) -0.0015(10)
C17 0.0126(13) 0.0061(13) 0.0120(13) -0.0001(11) 0.0007(10) 0.0016(10)
C12 0.0181(15) 0.0129(15) 0.0251(17) -0.0055(13) 0.0057(12) -0.0054(11)
C9 0.0152(14) 0.0171(15) 0.0115(14) 0.0022(11) 0.0033(11) -0.0013(11)
C15 0.0304(19) 0.0231(19) 0.0308(19) 0.0038(15) -0.0078(15) -0.0090(14)
C14 0.0169(16) 0.0176(18) 0.057(3) 0.0001(17) -0.0019(16) -0.0031(13)

loop_
_atom_type_symbol
_atom_type_description
_atom_type_scat_dispersion_real
_atom_type_scat_dispersion_imag
_atom_type_scat_source
C C 0.0033 0.0016 'International Tables Vol C Tables 4.2.6.8 and 6.1.1.4'
H H 0 0 'International Tables Vol C Tables 4.2.6.8 and 6.1.1.4'
N N 0.0061 0.0033 'International Tables Vol C Tables 4.2.6.8 and 6.1.1.4'
O O 0.0106 0.006 'International Tables Vol C Tables 4.2.6.8 and 6.1.1.4'
Cl Cl 0.1484 0.1585 'International Tables Vol C Tables 4.2.6.8 and 6.1.1.4'

loop_
_geom_angle_atom_site_label_1
_geom_angle_atom_site_label_2
_geom_angle_atom_site_label_3
_geom_angle
C23 O2 C19 105.1(2)
C3 O3 C1 109.1(2)
C22 O1 C19 105.4(2)
N2 C24 C3 175.0(3)
C1 N1 C2 107.4(2)
C1 N1 C10 114.2(2)
C2 N1 C10 115.4(2)
C4 C5 C6 120.8(3)
C4 C5 H5 119.6
C6 C5 H5 119.6
C22 C18 C17 116.8(2)
C22 C18 H18 121.6
C17 C18 H18 121.6
O1 C19 O2 107.4(2)
O1 C19 H19A 110.2
O2 C19 H19A 110.2
O1 C19 H19B 110.2
O2 C19 H19B 110.2
H19A C19 H19B 108.5
C18 C22 O1 127.7(2)
C18 C22 C23 122.7(2)
O1 C22 C23 109.6(2)
C17 C21 C20 121.8(2)
C17 C21 H21 119.1
C20 C21 H21 119.1
C12 C11 C16 118.8(3)
C12 C11 C10 120.8(3)
C16 C11 C10 120.3(3)
O3 C1 N1 104.5(2)
O3 C1 C4 110.2(2)
N1 C1 C4 111.6(2)
O3 C1 H1 110.1
N1 C1 H1 110.1
C4 C1 H1 110.1
N1 C2 C17 111.3(2)
N1 C2 C3 99.2(2)
C17 C2 C3 117.4(2)
N1 C2 H2 109.5
C17 C2 H2 109.5
C3 C2 H2 109.5
C9 C8 C7 118.5(3)
C9 C8 H8 120.8
C7 C8 H8 120.8
C23 C20 C21 117.2(2)
C23 C20 H20 121.4
C21 C20 H20 121.4
O3 C3 C24 107.3(2)
O3 C3 C25 108.1(2)
C24 C3 C25 110.2(2)
O3 C3 C2 106.1(2)
C24 C3 C2 110.5(2)
C25 C3 C2 114.3(2)
C6 C7 C8 122.2(3)
C6 C7 Cl1 118.9(2)
C8 C7 Cl1 118.9(2)
N1 C10 C11 114.9(2)
N1 C10 H10A 108.5
C11 C10 H10A 108.5
N1 C10 H10B 108.5
C11 C10 H10B 108.5
H10A C10 H10B 107.5
N3 C25 C3 176.5(3)
C20 C23 O2 129.0(2)
C20 C23 C22 121.2(3)
O2 C23 C22 109.7(2)
C12 C13 C14 120.2(3)
C12 C13 H13 119.9
C14 C13 H13 119.9
C15 C16 C11 120.6(3)
C15 C16 H16 119.7
C11 C16 H16 119.7
C5 C6 C7 118.4(3)
C5 C6 H6 120.8
C7 C6 H6 120.8
C5 C4 C9 119.7(3)
C5 C4 C1 120.7(3)
C9 C4 C1 119.6(2)
C21 C17 C18 120.2(3)
C21 C17 C2 120.1(2)
C18 C17 C2 119.7(2)
C13 C12 C11 120.4(3)
C13 C12 H12 119.8
C11 C12 H12 119.8
C8 C9 C4 120.4(3)
C8 C9 H9 119.8
C4 C9 H9 119.8
C16 C15 C14 120.2(3)
C16 C15 H15 119.9
C14 C15 H15 119.9
C15 C14 C13 119.8(3)
C15 C14 H14 120.1
C13 C14 H14 120.1

loop_
_geom_bond_atom_site_label_1
_geom_bond_atom_site_label_2
_geom_bond_distance
Cl1 C7 1.750(3)
O2 C23 1.381(3)
O2 C19 1.447(3)
O3 C3 1.429(3)
O3 C1 1.456(3)
O1 C22 1.382(3)
O1 C19 1.437(3)
C24 N2 1.149(4)
C24 C3 1.491(4)
N1 C1 1.456(4)
N1 C2 1.467(3)
N1 C10 1.480(4)
N3 C25 1.146(4)
C5 C4 1.387(4)
C5 C6 1.389(4)
C5 H5 0.95
C18 C22 1.369(4)
C18 C17 1.417(4)
C18 H18 0.95
C19 H19A 0.99
C19 H19B 0.99
C22 C23 1.395(4)
C21 C17 1.394(4)
C21 C20 1.402(4)
C21 H21 0.95
C11 C12 1.398(4)
C11 C16 1.399(4)
C11 C10 1.514(4)
C1 C4 1.517(4)
C1 H1 1
C2 C17 1.511(4)
C2 C3 1.563(4)
C2 H2 1
C8 C9 1.387(4)
C8 C7 1.392(4)
C8 H8 0.95
C20 C23 1.372(4)
C20 H20 0.95
C3 C25 1.491(4)
C7 C6 1.389(4)
C10 H10A 0.99
C10 H10B 0.99
C13 C12 1.388(4)
C13 C14 1.390(5)
C13 H13 0.95
C16 C15 1.384(5)
C16 H16 0.95
C6 H6 0.95
C4 C9 1.403(4)
C12 H12 0.95
C9 H9 0.95
C15 C14 1.388(5)
C15 H15 0.95
C14 H14 0.95

loop_
_geom_torsion_atom_site_label_1
_geom_torsion_atom_site_label_2
_geom_torsion_atom_site_label_3
_geom_torsion_atom_site_label_4
_geom_torsion
C22 O1 C19 O2 -16.4(3)
C23 O2 C19 O1 16.2(3)
C17 C18 C22 O1 -176.3(3)
C17 C18 C22 C23 1.0(4)
C19 O1 C22 C18 -171.8(3)
C19 O1 C22 C23 10.6(3)
C3 O3 C1 N1 -12.3(3)
C3 O3 C1 C4 -132.3(2)
C2 N1 C1 O3 32.3(3)
C10 N1 C1 O3 161.6(2)
C2 N1 C1 C4 151.3(2)
C10 N1 C1 C4 -79.3(3)
C1 N1 C2 C17 -161.3(2)
C10 N1 C2 C17 70.0(3)
C1 N1 C2 C3 -37.0(3)
C10 N1 C2 C3 -165.7(2)
C17 C21 C20 C23 0.1(4)
C1 O3 C3 C24 -128.8(2)
C1 O3 C3 C25 112.4(2)
C1 O3 C3 C2 -10.6(3)
N1 C2 C3 O3 28.7(2)
C17 C2 C3 O3 148.6(2)
N1 C2 C3 C24 144.7(2)
C17 C2 C3 C24 -95.4(3)
N1 C2 C3 C25 -90.4(3)
C17 C2 C3 C25 29.6(3)
C9 C8 C7 C6 0.1(5)
C9 C8 C7 Cl1 -178.4(2)
C1 N1 C10 C11 -61.4(3)
C2 N1 C10 C11 63.8(3)
C12 C11 C10 N1 -80.1(3)
C16 C11 C10 N1 97.3(3)
C21 C20 C23 O2 177.2(3)
C21 C20 C23 C22 -0.1(4)
C19 O2 C23 C20 172.7(3)
C19 O2 C23 C22 -9.8(3)
C18 C22 C23 C20 -0.4(4)
O1 C22 C23 C20 177.3(2)
C18 C22 C23 O2 -178.2(3)
O1 C22 C23 O2 -0.5(3)
C12 C11 C16 C15 0.3(5)
C10 C11 C16 C15 -177.2(3)
C4 C5 C6 C7 0.8(5)
C8 C7 C6 C5 -1.1(5)
Cl1 C7 C6 C5 177.4(2)
C6 C5 C4 C9 0.6(4)
C6 C5 C4 C1 -179.2(3)
O3 C1 C4 C5 -109.5(3)
N1 C1 C4 C5 134.9(3)
O3 C1 C4 C9 70.8(3)
N1 C1 C4 C9 -44.9(4)
C20 C21 C17 C18 0.4(4)
C20 C21 C17 C2 179.3(3)
C22 C18 C17 C21 -1.0(4)
C22 C18 C17 C2 -179.8(3)
N1 C2 C17 C21 -140.0(3)
C3 C2 C17 C21 106.7(3)
N1 C2 C17 C18 38.9(3)
C3 C2 C17 C18 -74.5(3)
C14 C13 C12 C11 1.6(5)
C16 C11 C12 C13 -1.7(4)
C10 C11 C12 C13 175.7(3)
C7 C8 C9 C4 1.3(4)
C5 C4 C9 C8 -1.6(4)
C1 C4 C9 C8 178.1(3)
C11 C16 C15 C14 1.3(5)
C16 C15 C14 C13 -1.5(5)
C12 C13 C14 C15 0.0(5)
